data_2103596
loop_
_publ_author_name
'Glidewell, Christopher'
'Harrison, William T. A.'
'Low, John N.'
'Sime, Jamie G.'
'Wardell, James L.'

_publ_section_title
;
 Patterns of soft C---H&#x00B7;&#x00B7;&#x00B7;O hydrogen bonding in
 diaryl sulfones
;
_journal_issue 2
_journal_name_full 'Acta Crystallographica Section B'
_journal_page_first 190
_journal_page_last 200
_journal_paper_doi 10.1107/S0108768100015494
_journal_volume 57
_journal_year 2001
_chemical_formula_sum 'C15 H16 O2 S'
_chemical_formula_weight 260.34
_chemical_name_systematic
;
2,5,4'-Trimethyldiphenyl sulfone
;
_space_group_IT_number 14
_symmetry_cell_setting monoclinic
_symmetry_space_group_name_Hall '-P 2yn'
_symmetry_space_group_name_H-M 'P 1 21/n 1'
_cell_angle_alpha 90.00
_cell_angle_beta 98.241(3)
_cell_angle_gamma 90.00
_cell_formula_units_Z 4
_cell_length_a 8.3374(6)
_cell_length_b 14.9785(8)
_cell_length_c 10.9064(6)
_cell_measurement_reflns_used 12210
_cell_measurement_temperature 150(2)
_cell_measurement_theta_max 27.39
_cell_measurement_theta_min 2.32
_cell_volume 1347.95(14)
_computing_cell_refinement 'DENZO (Otwinowski & Minor, 1997)'
_computing_data_collection 'Kappa-CCD server software (Nonius, 1997)'
_computing_data_reduction 'DENZO (Otwinowski & Minor, 1997)'
_computing_molecular_graphics 'ORTEP (Johnson, 1976), PLATON (Spek, 2000)'
_computing_publication_material 'SHELXL-97  and WordPerfect macro PRPKAPPA (Ferguson, 1999)'
_computing_structure_refinement 'SHELXL-97 (Sheldrick, 1997b)'
_computing_structure_solution 'SHELXS-97 (Sheldrick, 1997a)'
_diffrn_ambient_temperature 150(2)
_diffrn_measured_fraction_theta_full .957
_diffrn_measured_fraction_theta_max .957
_diffrn_measurement_device_type Kappa-CCD
_diffrn_measurement_method '\f scans and \w scans with \k offsets'
_diffrn_radiation_monochromator graphite
_diffrn_radiation_source 'fine-focus sealed X-ray tube'
_diffrn_radiation_type 'Mo K\a'
_diffrn_radiation_wavelength .71073
_diffrn_reflns_av_R_equivalents .037
_diffrn_reflns_av_sigmaI/netI .0627
_diffrn_reflns_limit_h_max 10
_diffrn_reflns_limit_h_min -10
_diffrn_reflns_limit_k_max 19
_diffrn_reflns_limit_k_min -18
_diffrn_reflns_limit_l_max 14
_diffrn_reflns_limit_l_min -14
_diffrn_reflns_number 12210
_diffrn_reflns_theta_full 27.39
_diffrn_reflns_theta_max 27.39
_diffrn_reflns_theta_min 2.32
_diffrn_standards_decay_% 0
_exptl_absorpt_coefficient_mu .231
_exptl_absorpt_correction_T_max .969
_exptl_absorpt_correction_T_min .929
_exptl_absorpt_correction_type multi-scan
_exptl_absorpt_process_details 'Sortav (Blessing, 1995 & 1997)'
_exptl_crystal_colour colourless
_exptl_crystal_density_diffrn 1.283
_exptl_crystal_density_method 'not measured'
_exptl_crystal_description plate
_exptl_crystal_F_000 552
_exptl_crystal_size_max .2
_exptl_crystal_size_mid .2
_exptl_crystal_size_min .025
_refine_diff_density_max .240
_refine_diff_density_min -.438
_refine_ls_extinction_method none
_refine_ls_goodness_of_fit_ref 1.044
_refine_ls_hydrogen_treatment constr
_refine_ls_matrix_type full
_refine_ls_number_parameters 166
_refine_ls_number_reflns 3060
_refine_ls_number_restraints 0
_refine_ls_restrained_S_all 1.044
_refine_ls_R_factor_all .0786
_refine_ls_R_factor_gt .0466
_refine_ls_shift/su_max .005
_refine_ls_shift/su_mean .000
_refine_ls_structure_factor_coef Fsqd
_refine_ls_weighting_details 'w=1/[\s^2^(Fo^2^)+(0.0551P)^2^+0.1788P] where P=(Fo^2^+2Fc^2^)/3'
_refine_ls_weighting_scheme calc
_refine_ls_wR_factor_ref .1173
_reflns_number_gt 2172
_reflns_number_total 3060
_reflns_threshold_expression >2\s(I)
_cod_data_source_file bm0036.cif
_cod_data_source_block 2
_cod_depositor_comments
;
The following automatic conversions were performed:
'_exptl_absorpt_correction_type' value 'Multi-scan' changed to
'multi-scan' according to
'/home/saulius/struct/CIF-dictionaries/cif_core.dic' dictionary named
'cif_core.dic' version 2.4.1 from 2010-06-29.

Automatic conversion script
Id: cif_fix_enum 1527 2010-12-29 10:47:43Z saulius 

The following automatic conversions were performed:

'_exptl_absorpt_correction_type' value 'Multi-scan' changed to
'multi-scan' according to
/home/saulius/struct/CIF-dictionaries/cif_core.dic dictionary named
'cif_core.dic' version 2.4.1 from 2010-06-29.

Automatic conversion script
Id: cif_fix_values 1715 2011-07-08 13:25:40Z adriana 
;
_cod_original_sg_symbol_H-M P21/n
_cod_database_code 2103596
_cod_database_fobs_code 2103596

loop_
_symmetry_equiv_pos_as_xyz
'x, y, z'
'-x+1/2, y+1/2, -z+1/2'
'-x, -y, -z'
'x+1/2, -y+1/2, z+1/2'

loop_
_atom_site_label
_atom_site_fract_x
_atom_site_fract_y
_atom_site_fract_z
_atom_site_U_iso_or_equiv
_atom_site_adp_type
_atom_site_calc_flag
_atom_site_refinement_flags
_atom_site_occupancy
_atom_site_type_symbol
S1 .46216(6) .31838(3) .09163(4) .02781(17) Uani d . 1 S
O1 .49354(17) .22681(8) .12618(13) .0369(4) Uani d . 1 O
O2 .53037(16) .35246(9) -.01306(12) .0342(3) Uani d . 1 O
C1 .5347(2) .38672(12) .21938(16) .0267(4) Uani d . 1 C
C2 .5118(2) .47859(12) .21014(17) .0300(4) Uani d . 1 C
H2 .4504 .5031 .1403 .036 Uiso calc R 1 H
C3 .5803(2) .53284(13) .30477(18) .0336(5) Uani d . 1 C
H3 .5637 .5942 .2985 .040 Uiso calc R 1 H
C4 .6744(2) .49798(13) .41049(17) .0331(5) Uani d . 1 C
C41 .7522(3) .55939(15) .51092(19) .0470(6) Uani d . 1 C
H14 .6762 .5728 .5666 .071 Uiso calc R 1 H
H24 .7844 .6137 .4745 .071 Uiso calc R 1 H
H34 .8458 .5309 .5558 .071 Uiso calc R 1 H
C5 .6946(3) .40644(14) .41791(18) .0383(5) Uani d . 1 C
H5 .7566 .3820 .4875 .046 Uiso calc R 1 H
C6 .6248(3) .35026(13) .32433(18) .0348(5) Uani d . 1 C
H6 .6381 .2888 .3317 .042 Uiso calc R 1 H
C1A .2503(2) .33652(11) .05977(16) .0248(4) Uani d . 1 C
C2A .1421(2) .30131(12) .13526(17) .0292(4) Uani d . 1 C
C21A .19468(18) .24921(13) .25158(15) .0376(5) Uani d . 1 C
H12A .1090 .2488 .3017 .056 Uiso calc R 1 H
H22A .2893 .2764 .2969 .056 Uiso calc R 1 H
H32A .2194 .1890 .2306 .056 Uiso calc R 1 H
C3A -.02068(18) .31750(12) .09638(14) .0337(5) Uani d R 1 C
H3A -.0964 .2948 .1430 .040 Uiso calc R 1 H
C4A -.0749(2) .36618(13) -.00909(18) .0342(5) Uani d . 1 C
H4A -.1856 .3750 -.0317 .041 Uiso calc R 1 H
C5A .0323(2) .40230(12) -.08212(17) .0290(4) Uani d . 1 C
C51A -.0249(3) .45567(14) -.19734(18) .0373(5) Uani d . 1 C
H15A .0547 .5001 -.2087 .056 Uiso calc R 1 H
H25A -.1257 .4844 -.1889 .056 Uiso calc R 1 H
H35A -.0401 .4166 -.2678 .056 Uiso calc R 1 H
C6A .1956(2) .38638(12) -.04544(16) .0274(4) Uani d . 1 C
H6A .2706 .4096 -.0923 .033 Uiso calc R 1 H

loop_
_atom_site_aniso_label
_atom_site_aniso_U_11
_atom_site_aniso_U_22
_atom_site_aniso_U_33
_atom_site_aniso_U_12
_atom_site_aniso_U_13
_atom_site_aniso_U_23
S1 .0264(3) .0284(3) .0290(3) .00289(19) .0052(2) .0013(2)
O1 .0396(9) .0261(7) .0440(8) .0065(6) .0024(7) .0003(6)
O2 .0275(8) .0470(9) .0301(7) .0032(6) .0108(6) .0046(6)
C1 .0244(10) .0288(10) .0276(10) .0010(8) .0065(8) .0039(8)
C2 .0279(11) .0310(10) .0305(10) .0007(8) .0023(8) .0066(8)
C3 .0371(12) .0267(10) .0371(11) -.0019(9) .0060(9) .0031(9)
C4 .0312(11) .0379(11) .0303(10) -.0065(9) .0044(9) .0018(9)
C41 .0509(15) .0494(14) .0386(12) -.0123(11) -.0011(11) -.0022(10)
C5 .0406(13) .0393(12) .0320(11) -.0013(10) -.0049(9) .0107(9)
C6 .0404(13) .0279(10) .0346(11) .0011(9) .0002(9) .0079(9)
C1A .0245(10) .0246(9) .0254(9) -.0012(7) .0041(8) -.0036(7)
C2A .0321(11) .0253(9) .0306(10) -.0050(8) .0067(8) -.0039(8)
C21A .0412(13) .0401(11) .0326(11) -.0068(10) .0089(9) .0053(9)
C3A .0305(12) .0355(11) .0371(11) -.0084(9) .0118(9) -.0056(9)
C4A .0241(11) .0360(11) .0412(12) -.0005(9) .0008(9) -.0092(9)
C5A .0307(11) .0249(10) .0304(10) .0020(8) .0011(8) -.0072(8)
C51A .0395(13) .0343(11) .0353(11) .0037(9) -.0046(9) -.0025(9)
C6A .0289(11) .0250(9) .0285(10) -.0014(8) .0050(8) -.0031(8)

loop_
_atom_type_symbol
_atom_type_description
_atom_type_scat_dispersion_real
_atom_type_scat_dispersion_imag
_atom_type_scat_source
C C .0033 .0016 'International Tables Vol C Tables 4.2.6.8 and 6.1.1.4'
H H .0000 .0000 'International Tables Vol C Tables 4.2.6.8 and 6.1.1.4'
O O .0106 .0060 'International Tables Vol C Tables 4.2.6.8 and 6.1.1.4'
S S .1246 .1234 'International Tables Vol C Tables 4.2.6.8 and 6.1.1.4'

loop_
_geom_angle_atom_site_label_1
_geom_angle_atom_site_label_2
_geom_angle_atom_site_label_3
_geom_angle
O1 S1 O2 117.95(8)
O1 S1 C1 108.53(8)
O2 S1 C1 106.91(8)
O1 S1 C1A 109.69(8)
O2 S1 C1A 106.62(8)
C1 S1 C1A 106.56(8)
C6 C1 C2 120.10(18)
C6 C1 S1 120.45(15)
C2 C1 S1 119.26(14)
C3 C2 C1 119.56(18)
C3 C2 H2 120.2
C1 C2 H2 120.2
C2 C3 C4 121.50(18)
C2 C3 H3 119.2
C4 C3 H3 119.2
C5 C4 C3 117.88(18)
C5 C4 C41 121.84(18)
C3 C4 C41 120.28(18)
C4 C41 H14 109.5
C4 C41 H24 109.5
H14 C41 H24 109.5
C4 C41 H34 109.5
H14 C41 H34 109.5
H24 C41 H34 109.5
C4 C5 C6 121.64(18)
C4 C5 H5 119.2
C6 C5 H5 119.2
C5 C6 C1 119.30(18)
C5 C6 H6 120.4
C1 C6 H6 120.4
C6A C1A C2A 121.48(18)
C6A C1A S1 116.37(13)
C2A C1A S1 122.15(14)
C3A C2A C1A 115.94(16)
C3A C2A C21A 120.33(15)
C1A C2A C21A 123.73(17)
C2A C21A H12A 109.5
C2A C21A H22A 109.5
H12A C21A H22A 109.5
C2A C21A H32A 109.5
H12A C21A H32A 109.5
H22A C21A H32A 109.5
C4A C3A C2A 122.47(14)
C4A C3A H3A 118.8
C2A C3A H3A 118.8
C3A C4A C5A 121.48(18)
C3A C4A H4A 119.3
C5A C4A H4A 119.3
C6A C5A C4A 117.02(18)
C6A C5A C51A 120.83(17)
C4A C5A C51A 122.14(18)
C5A C51A H15A 109.5
C5A C51A H25A 109.5
H15A C51A H25A 109.5
C5A C51A H35A 109.5
H15A C51A H35A 109.5
H25A C51A H35A 109.5
C5A C6A C1A 121.59(17)
C5A C6A H6A 119.2
C1A C6A H6A 119.2

loop_
_geom_bond_atom_site_label_1
_geom_bond_atom_site_label_2
_geom_bond_distance
S1 O1 1.4363(13)
S1 O2 1.4400(13)
S1 C1 1.7644(19)
S1 C1A 1.7716(19)
C1 C6 1.388(3)
C1 C2 1.391(3)
C2 C3 1.372(3)
C2 H2 .9300
C3 C4 1.399(3)
C3 H3 .9300
C4 C5 1.382(3)
C4 C41 1.505(3)
C41 H14 .9600
C41 H24 .9600
C41 H34 .9600
C5 C6 1.385(3)
C5 H5 .9300
C6 H6 .9300
C1A C6A 1.390(3)
C1A C2A 1.408(2)
C2A C3A 1.384(2)
C2A C21A 1.500(2)
C21A H12A .9600
C21A H22A .9600
C21A H32A .9600
C3A C4A 1.382(2)
C3A H3A .9300
C4A C5A 1.389(3)
C4A H4A .9300
C5A C6A 1.384(3)
C5A C51A 1.508(3)
C51A H15A .9600
C51A H25A .9600
C51A H35A .9600
C6A H6A .9300

loop_
_geom_hbond_atom_site_label_D
_geom_hbond_atom_site_label_H
_geom_hbond_atom_site_label_A
_geom_hbond_site_symmetry_A
_geom_hbond_distance_DH
_geom_hbond_distance_HA
_geom_hbond_distance_DA
_geom_hbond_angle_DHA
_geom_hbond_publ_flag
C4A H4A O2 1_455 .93 2.43 3.292(2) 154 y
C2 H2 O2 3_665 .93 2.59 3.306(2) 134 y

loop_
_geom_torsion_atom_site_label_1
_geom_torsion_atom_site_label_2
_geom_torsion_atom_site_label_3
_geom_torsion_atom_site_label_4
_geom_torsion
O1 S1 C1 C6 7.81(18)
O2 S1 C1 C6 -120.40(16)
C1A S1 C1 C6 125.87(16)
O1 S1 C1 C2 -177.27(14)
O2 S1 C1 C2 54.51(16)
C1A S1 C1 C2 -59.21(16)
C6 C1 C2 C3 .7(3)
S1 C1 C2 C3 -174.23(14)
C1 C2 C3 C4 .6(3)
C2 C3 C4 C5 -1.0(3)
C2 C3 C4 C41 178.06(18)
C3 C4 C5 C6 .1(3)
C41 C4 C5 C6 -178.95(19)
C4 C5 C6 C1 1.2(3)
C2 C1 C6 C5 -1.6(3)
S1 C1 C6 C5 173.29(15)
O1 S1 C1A C6A -135.89(14)
O2 S1 C1A C6A -7.11(16)
C1 S1 C1A C6A 106.81(14)
O1 S1 C1A C2A 43.05(17)
O2 S1 C1A C2A 171.83(14)
C1 S1 C1A C2A -74.25(16)
C6A C1A C2A C3A 1.6(3)
S1 C1A C2A C3A -177.30(13)
C6A C1A C2A C21A -178.28(17)
S1 C1A C2A C21A 2.8(3)
C1A C2A C3A C4A -.8(3)
C21A C2A C3A C4A 179.07(17)
C2A C3A C4A C5A -.4(3)
C3A C4A C5A C6A .8(3)
C3A C4A C5A C51A -179.91(17)
C4A C5A C6A C1A .0(3)
C51A C5A C6A C1A -179.30(16)
C2A C1A C6A C5A -1.2(3)
S1 C1A C6A C5A 177.74(14)

loop_
_cod_related_entry_id
_cod_related_entry_database
_cod_related_entry_code
1 ChemSpider 67132
